data_7158699
loop_
_publ_author_name
'Samanta, Surya Kanta'
'Sarkar, Rumpa'
'Sengupta, Utsav'
'Das, Sayan'
'Ganguly, Debabani'
'Hasija, Avantika'
'Chopra, Deepak'
'Bera, Mrinal K.'

_publ_section_title
;
 A direct entry to polycyclic quinoxaline derivatives <i>via</i>
 I<sub>2</sub>-DMSO mediated oxidative decarboxylation of \a-amino acids
 and the subsequent Pictet-Spengler cyclization reaction.
;
_journal_issue 22
_journal_name_full 'Organic &amp; biomolecular chemistry'
_journal_page_first 4650
_journal_page_last 4658
_journal_paper_doi 10.1039/d2ob00503d
_journal_volume 20
_journal_year 2022
_chemical_formula_moiety 'C21 H14 N2'
_chemical_formula_sum 'C21 H14 N2'
_chemical_formula_weight 294.34
_space_group_crystal_system orthorhombic
_space_group_IT_number 19
_space_group_name_Hall 'P 2ac 2ab'
_space_group_name_H-M_alt 'P 21 21 21'
_atom_sites_solution_hydrogens geom
_atom_sites_solution_primary dual
_audit_creation_date 2022-02-28
_audit_creation_method
;
Olex2 1.3
(compiled 2020.11.12 svn.r5f609507 for OlexSys, GUI svn.r6408)
;
_audit_update_record
;
2022-03-06 deposited with the CCDC.	2022-05-16 downloaded from the CCDC.
;
_cell_angle_alpha 90
_cell_angle_beta 90
_cell_angle_gamma 90
_cell_formula_units_Z 4
_cell_length_a 4.0812(8)
_cell_length_b 17.973(3)
_cell_length_c 19.807(4)
_cell_measurement_reflns_used 6961
_cell_measurement_temperature 293.31
_cell_measurement_theta_max 20.67
_cell_measurement_theta_min 2.27
_cell_volume 1452.9(5)
_computing_cell_refinement 'Bruker SAINT'
_computing_data_collection 'Bruker APEX2'
_computing_data_reduction 'Bruker SAINT'
_computing_molecular_graphics 'Olex2 1.3 (Dolomanov et al., 2009)'
_computing_publication_material 'Olex2 1.3 (Dolomanov et al., 2009)'
_computing_structure_refinement 'XL  (Sheldrick, 2008)'
_computing_structure_solution 'SHELXS-97 (Sheldrick 2008)'
_diffrn_ambient_temperature 293.31
_diffrn_measured_fraction_theta_full 0.999
_diffrn_measured_fraction_theta_max 0.999
_diffrn_measurement_device_type 'Bruker APEX-II CCD'
_diffrn_measurement_method '\f and \w scans'
_diffrn_radiation_type MoK\a
_diffrn_radiation_wavelength 0.71073
_diffrn_reflns_av_R_equivalents 0.0923
_diffrn_reflns_av_unetI/netI 0.0501
_diffrn_reflns_Laue_measured_fraction_full 0.999
_diffrn_reflns_Laue_measured_fraction_max 0.999
_diffrn_reflns_limit_h_max 4
_diffrn_reflns_limit_h_min -4
_diffrn_reflns_limit_k_max 21
_diffrn_reflns_limit_k_min -21
_diffrn_reflns_limit_l_max 23
_diffrn_reflns_limit_l_min -23
_diffrn_reflns_number 36525
_diffrn_reflns_point_group_measured_fraction_full 0.999
_diffrn_reflns_point_group_measured_fraction_max 0.999
_diffrn_reflns_theta_full 25.242
_diffrn_reflns_theta_max 25.332
_diffrn_reflns_theta_min 2.266
_exptl_absorpt_coefficient_mu 0.080
_exptl_absorpt_correction_T_max 0.7457
_exptl_absorpt_correction_T_min 0.5690
_exptl_absorpt_correction_type multi-scan
_exptl_absorpt_process_details 'SADABS 2014/5'
_exptl_crystal_colour 'clear light colourless'
_exptl_crystal_density_diffrn 1.346
_exptl_crystal_description block
_exptl_crystal_F_000 616
_exptl_crystal_size_max 0.3
_exptl_crystal_size_mid 0.25
_exptl_crystal_size_min 0.25
_refine_diff_density_max 1.334
_refine_diff_density_min -0.235
_refine_diff_density_rms 0.081
_refine_ls_extinction_method none
_refine_ls_goodness_of_fit_ref 1.102
_refine_ls_hydrogen_treatment constr
_refine_ls_matrix_type full
_refine_ls_number_parameters 208
_refine_ls_number_reflns 2645
_refine_ls_number_restraints 0
_refine_ls_restrained_S_all 1.102
_refine_ls_R_factor_all 0.1222
_refine_ls_R_factor_gt 0.0981
_refine_ls_shift/su_max 0.000
_refine_ls_shift/su_mean 0.000
_refine_ls_structure_factor_coef Fsqd
_refine_ls_weighting_details 'w=1/[\s^2^(Fo^2^)+(0.1200P)^2^+2.4749P] where P=(Fo^2^+2Fc^2^)/3'
_refine_ls_weighting_scheme calc
_refine_ls_wR_factor_gt 0.2533
_refine_ls_wR_factor_ref 0.2696
_reflns_Friedel_coverage 0.656
_reflns_Friedel_fraction_full 1.000
_reflns_Friedel_fraction_max 1.000
_reflns_number_gt 2037
_reflns_number_total 2645
_reflns_threshold_expression 'I > 2\s(I)'
_cod_data_source_file d2ob00503d2.cif
_cod_data_source_block MKB_XRD5
_cod_depositor_comments 'Adding full bibliography for 7158698--7158699.cif.'
_cod_database_code 7158699
_shelx_shelxl_version_number 2014/7
_shelx_space_group_comment
;
The symmetry employed for this shelxl refinement is uniquely defined
by the following loop, which should always be used as a source of
symmetry information in preference to the above space-group names.
They are only intended as comments.
;
_shelx_estimated_absorpt_t_max 0.980
_shelx_estimated_absorpt_t_min 0.976
_olex2_refinement_description
;
1. Fixed Uiso
 At 1.2 times of:
  All C(H) groups
2.a Aromatic/amide H refined with riding coordinates:
 C3(H3), C11(H11), C12(H12), C13(H13), C14(H14), C15(H15), C16(H16), C17(H17),
 C18(H18), C19(H19), C20(H20), C21(H21), C22(H22), C23(H23)
;
_smtbx_masks_void_probe_radius 1.2
_smtbx_masks_void_truncation_radius 1.2
_olex2_submission_special_instructions 'No special instructions were received'

loop_
_space_group_symop_operation_xyz
'x, y, z'
'-x+1/2, -y, z+1/2'
'-x, y+1/2, -z+1/2'
'x+1/2, -y+1/2, -z'

loop_
_atom_site_label
_atom_site_type_symbol
_atom_site_fract_x
_atom_site_fract_y
_atom_site_fract_z
_atom_site_U_iso_or_equiv
_atom_site_adp_type
_atom_site_occupancy
_atom_site_site_symmetry_order
_atom_site_calc_flag
_atom_site_refinement_flags_posn
_atom_site_refinement_flags_adp
_atom_site_refinement_flags_occupancy
_atom_site_disorder_assembly
_atom_site_disorder_group
N1 N 0.2379(16) 0.4732(3) 0.5288(3) 0.0453(15) Uani 1 1 d . . . . .
N2 N 0.2564(19) 0.5181(3) 0.6640(3) 0.0549(17) Uani 1 1 d . . . . .
C3 C -0.048(2) 0.3673(4) 0.5522(4) 0.0484(18) Uani 1 1 d . . . . .
H3 H -0.1565 0.3297 0.5754 0.058 Uiso 1 1 calc R U . . .
C4 C 0.000(2) 0.3716(4) 0.4817(4) 0.0452(17) Uani 1 1 d . . . . .
C5 C 0.0961(18) 0.4287(4) 0.5798(4) 0.0435(18) Uani 1 1 d . . . . .
C6 C 0.1214(19) 0.4553(4) 0.6482(4) 0.0488(18) Uani 1 1 d . . . . .
C7 C -0.005(2) 0.4066(4) 0.7041(4) 0.0506(19) Uani 1 1 d . . . . .
C8 C 0.381(2) 0.5616(4) 0.6125(4) 0.055(2) Uani 1 1 d . . . . .
C9 C 0.1797(18) 0.4370(4) 0.4677(4) 0.0443(17) Uani 1 1 d . . . . .
C10 C 0.3906(19) 0.5410(4) 0.5441(4) 0.0463(18) Uani 1 1 d . . . . .
C11 C 0.063(2) 0.3309(4) 0.7062(4) 0.059(2) Uani 1 1 d . . . . .
H11 H 0.1836 0.3089 0.6717 0.071 Uiso 1 1 calc R U . . .
C12 C 0.267(2) 0.4551(4) 0.4010(4) 0.0516(19) Uani 1 1 d . . . . .
H12 H 0.3859 0.4978 0.3911 0.062 Uiso 1 1 calc R U . . .
C13 C -0.079(2) 0.3233(5) 0.4284(4) 0.060(2) Uani 1 1 d . . . . .
H13 H -0.1880 0.2788 0.4372 0.072 Uiso 1 1 calc R U . . .
C14 C -0.173(2) 0.4387(5) 0.7572(4) 0.055(2) Uani 1 1 d . . . . .
H14 H -0.2140 0.4896 0.7567 0.066 Uiso 1 1 calc R U . . .
C15 C -0.222(2) 0.3213(5) 0.8120(4) 0.062(2) Uani 1 1 d . . . . .
H15 H -0.2995 0.2928 0.8477 0.074 Uiso 1 1 calc R U . . .
C16 C -0.046(3) 0.2887(5) 0.7593(4) 0.062(2) Uani 1 1 d . . . . .
H16 H -0.0030 0.2379 0.7603 0.075 Uiso 1 1 calc R U . . .
C17 C 0.168(2) 0.4071(5) 0.3513(4) 0.062(2) Uani 1 1 d . . . . .
H17 H 0.2158 0.4193 0.3067 0.075 Uiso 1 1 calc R U . . .
C18 C -0.279(2) 0.3975(5) 0.8097(4) 0.061(2) Uani 1 1 d . . . . .
H18 H -0.3908 0.4204 0.8449 0.074 Uiso 1 1 calc R U . . .
C19 C 0.003(2) 0.3417(4) 0.3637(4) 0.061(2) Uani 1 1 d . . . . .
H19 H -0.0529 0.3103 0.3282 0.073 Uiso 1 1 calc R U . . .
C20 C 0.536(3) 0.6290(5) 0.6306(4) 0.064(2) Uani 1 1 d . . . . .
H20 H 0.5406 0.6430 0.6758 0.077 Uiso 1 1 calc R U . . .
C21 C 0.536(3) 0.5871(5) 0.4976(5) 0.066(2) Uani 1 1 d . . . . .
H21 H 0.5368 0.5738 0.4522 0.079 Uiso 1 1 calc R U . . .
C22 C 0.676(2) 0.6729(5) 0.5849(5) 0.066(2) Uani 1 1 d . . . . .
H22 H 0.7704 0.7176 0.5984 0.079 Uiso 1 1 calc R U . . .
C23 C 0.681(3) 0.6525(4) 0.5171(5) 0.073(3) Uani 1 1 d . . . . .
H23 H 0.7810 0.6830 0.4853 0.088 Uiso 1 1 calc R U . . .

loop_
_atom_site_aniso_label
_atom_site_aniso_U_11
_atom_site_aniso_U_22
_atom_site_aniso_U_33
_atom_site_aniso_U_23
_atom_site_aniso_U_13
_atom_site_aniso_U_12
N1 0.046(3) 0.035(3) 0.055(4) 0.002(3) -0.010(3) 0.006(3)
N2 0.061(4) 0.041(3) 0.063(4) -0.007(3) -0.004(4) 0.008(3)
C3 0.045(4) 0.042(4) 0.058(4) 0.003(3) -0.006(4) -0.010(4)
C4 0.045(4) 0.035(3) 0.055(4) 0.000(3) -0.008(4) 0.002(3)
C5 0.044(4) 0.035(4) 0.051(4) 0.003(3) -0.005(3) 0.008(3)
C6 0.046(4) 0.046(4) 0.054(4) 0.001(3) -0.009(4) 0.011(3)
C7 0.049(4) 0.050(4) 0.053(4) -0.003(3) -0.018(4) 0.008(4)
C8 0.054(5) 0.040(4) 0.070(5) 0.000(4) -0.008(4) 0.007(4)
C9 0.038(4) 0.040(4) 0.055(4) -0.001(3) -0.004(3) 0.006(3)
C10 0.043(4) 0.039(4) 0.056(4) 0.001(3) -0.009(4) 0.009(3)
C11 0.070(6) 0.053(4) 0.054(5) 0.003(4) -0.010(4) 0.014(4)
C12 0.056(5) 0.041(4) 0.057(5) -0.001(3) -0.004(4) -0.005(4)
C13 0.067(6) 0.051(4) 0.062(5) -0.007(4) -0.014(4) -0.009(5)
C14 0.049(5) 0.058(5) 0.057(5) -0.007(4) -0.008(4) 0.009(4)
C15 0.058(5) 0.073(6) 0.055(5) 0.010(4) -0.013(4) -0.009(5)
C16 0.076(6) 0.054(5) 0.057(5) -0.002(4) -0.010(5) 0.008(5)
C17 0.068(6) 0.062(5) 0.057(5) 0.004(4) -0.010(4) -0.006(5)
C18 0.053(5) 0.076(6) 0.055(5) -0.007(4) 0.002(4) -0.004(5)
C19 0.073(6) 0.045(4) 0.064(5) -0.015(4) -0.012(5) 0.002(5)
C20 0.076(6) 0.050(4) 0.067(5) -0.014(4) -0.022(5) 0.005(5)
C21 0.071(6) 0.058(5) 0.070(5) -0.016(4) 0.011(5) -0.007(5)
C22 0.057(6) 0.045(4) 0.094(7) -0.014(5) -0.003(5) -0.006(4)
C23 0.090(7) 0.041(4) 0.088(7) -0.003(4) 0.015(6) -0.014(5)

loop_
_atom_type_symbol
_atom_type_description
_atom_type_scat_dispersion_real
_atom_type_scat_dispersion_imag
_atom_type_scat_source
C C 0.0033 0.0016 'International Tables Vol C Tables 4.2.6.8 and 6.1.1.4'
H H 0.0000 0.0000 'International Tables Vol C Tables 4.2.6.8 and 6.1.1.4'
N N 0.0061 0.0033 'International Tables Vol C Tables 4.2.6.8 and 6.1.1.4'

loop_
_geom_angle_atom_site_label_1
_geom_angle_atom_site_label_2
_geom_angle_atom_site_label_3
_geom_angle
_geom_angle_site_symmetry_1
_geom_angle_site_symmetry_3
_geom_angle_publ_flag
C9 N1 C5 106.6(6) . . ?
C9 N1 C10 132.0(6) . . ?
C10 N1 C5 121.4(6) . . ?
C6 N2 C8 118.2(7) . . ?
C4 C3 H3 126.5 . . ?
C5 C3 H3 126.5 . . ?
C5 C3 C4 107.0(6) . . ?
C3 C4 C9 108.1(6) . . ?
C13 C4 C3 132.6(7) . . ?
C13 C4 C9 119.1(7) . . ?
N1 C5 C6 117.0(6) . . ?
C3 C5 N1 110.4(6) . . ?
C3 C5 C6 132.6(7) . . ?
N2 C6 C5 123.2(7) . . ?
N2 C6 C7 118.4(7) . . ?
C5 C6 C7 118.4(7) . . ?
C11 C7 C6 121.5(8) . . ?
C14 C7 C6 119.3(7) . . ?
C14 C7 C11 119.0(8) . . ?
N2 C8 C10 124.9(7) . . ?
N2 C8 C20 117.6(8) . . ?
C10 C8 C20 117.3(8) . . ?
N1 C9 C4 107.8(6) . . ?
N1 C9 C12 131.7(7) . . ?
C12 C9 C4 120.5(7) . . ?
N1 C10 C8 115.2(7) . . ?
C21 C10 N1 124.9(7) . . ?
C21 C10 C8 119.9(7) . . ?
C7 C11 H11 120.0 . . ?
C16 C11 C7 119.9(9) . . ?
C16 C11 H11 120.0 . . ?
C9 C12 H12 121.4 . . ?
C17 C12 C9 117.2(7) . . ?
C17 C12 H12 121.4 . . ?
C4 C13 H13 120.0 . . ?
C19 C13 C4 119.9(8) . . ?
C19 C13 H13 120.0 . . ?
C7 C14 H14 119.4 . . ?
C18 C14 C7 121.1(8) . . ?
C18 C14 H14 119.4 . . ?
C16 C15 H15 120.8 . . ?
C18 C15 H15 120.8 . . ?
C18 C15 C16 118.4(8) . . ?
C11 C16 C15 120.6(8) . . ?
C11 C16 H16 119.7 . . ?
C15 C16 H16 119.7 . . ?
C12 C17 H17 118.2 . . ?
C12 C17 C19 123.5(8) . . ?
C19 C17 H17 118.2 . . ?
C14 C18 C15 120.9(9) . . ?
C14 C18 H18 119.5 . . ?
C15 C18 H18 119.5 . . ?
C13 C19 C17 119.6(8) . . ?
C13 C19 H19 120.2 . . ?
C17 C19 H19 120.2 . . ?
C8 C20 H20 119.0 . . ?
C22 C20 C8 121.9(8) . . ?
C22 C20 H20 119.0 . . ?
C10 C21 H21 119.5 . . ?
C23 C21 C10 121.0(8) . . ?
C23 C21 H21 119.5 . . ?
C20 C22 H22 119.8 . . ?
C20 C22 C23 120.4(8) . . ?
C23 C22 H22 119.8 . . ?
C21 C23 C22 119.5(9) . . ?
C21 C23 H23 120.3 . . ?
C22 C23 H23 120.3 . . ?

loop_
_geom_bond_atom_site_label_1
_geom_bond_atom_site_label_2
_geom_bond_distance
_geom_bond_site_symmetry_2
_geom_bond_publ_flag
N1 C5 1.413(9) . ?
N1 C9 1.394(9) . ?
N1 C10 1.401(9) . ?
N2 C6 1.294(10) . ?
N2 C8 1.383(11) . ?
C3 H3 0.9300 . ?
C3 C4 1.412(10) . ?
C3 C5 1.364(10) . ?
C4 C9 1.414(10) . ?
C4 C13 1.405(10) . ?
C5 C6 1.440(10) . ?
C6 C7 1.503(11) . ?
C7 C11 1.391(11) . ?
C7 C14 1.381(11) . ?
C8 C10 1.406(11) . ?
C8 C20 1.412(12) . ?
C9 C12 1.406(11) . ?
C10 C21 1.374(12) . ?
C11 H11 0.9300 . ?
C11 C16 1.372(12) . ?
C12 H12 0.9300 . ?
C12 C17 1.370(11) . ?
C13 H13 0.9300 . ?
C13 C19 1.366(11) . ?
C14 H14 0.9300 . ?
C14 C18 1.347(12) . ?
C15 H15 0.9300 . ?
C15 C16 1.395(13) . ?
C15 C18 1.389(12) . ?
C16 H16 0.9300 . ?
C17 H17 0.9300 . ?
C17 C19 1.378(12) . ?
C18 H18 0.9300 . ?
C19 H19 0.9300 . ?
C20 H20 0.9300 . ?
C20 C22 1.329(13) . ?
C21 H21 0.9300 . ?
C21 C23 1.370(12) . ?
C22 H22 0.9300 . ?
C22 C23 1.393(13) . ?
C23 H23 0.9300 . ?

loop_
_geom_torsion_atom_site_label_1
_geom_torsion_atom_site_label_2
_geom_torsion_atom_site_label_3
_geom_torsion_atom_site_label_4
_geom_torsion
_geom_torsion_site_symmetry_1
_geom_torsion_site_symmetry_2
_geom_torsion_site_symmetry_3
_geom_torsion_site_symmetry_4
_geom_torsion_publ_flag
N1 C5 C6 N2 2.3(11) . . . . ?
N1 C5 C6 C7 -175.6(6) . . . . ?
N1 C9 C12 C17 -179.6(8) . . . . ?
N1 C10 C21 C23 -179.9(8) . . . . ?
N2 C6 C7 C11 -133.1(8) . . . . ?
N2 C6 C7 C14 42.1(11) . . . . ?
N2 C8 C10 N1 5.0(11) . . . . ?
N2 C8 C10 C21 -176.5(8) . . . . ?
N2 C8 C20 C22 177.0(9) . . . . ?
C3 C4 C9 N1 -0.8(8) . . . . ?
C3 C4 C9 C12 179.2(7) . . . . ?
C3 C4 C13 C19 -179.0(9) . . . . ?
C3 C5 C6 N2 -176.3(8) . . . . ?
C3 C5 C6 C7 5.8(12) . . . . ?
C4 C3 C5 N1 -0.1(9) . . . . ?
C4 C3 C5 C6 178.6(8) . . . . ?
C4 C9 C12 C17 0.4(11) . . . . ?
C4 C13 C19 C17 1.1(14) . . . . ?
C5 N1 C9 C4 0.7(7) . . . . ?
C5 N1 C9 C12 -179.3(8) . . . . ?
C5 N1 C10 C8 -2.1(9) . . . . ?
C5 N1 C10 C21 179.5(8) . . . . ?
C5 C3 C4 C9 0.5(9) . . . . ?
C5 C3 C4 C13 176.7(8) . . . . ?
C5 C6 C7 C11 44.9(11) . . . . ?
C5 C6 C7 C14 -139.8(8) . . . . ?
C6 N2 C8 C10 -4.1(12) . . . . ?
C6 N2 C8 C20 -178.2(8) . . . . ?
C6 C7 C11 C16 177.7(8) . . . . ?
C6 C7 C14 C18 -177.2(8) . . . . ?
C7 C11 C16 C15 -1.0(14) . . . . ?
C7 C14 C18 C15 -0.1(13) . . . . ?
C8 N2 C6 C5 0.3(12) . . . . ?
C8 N2 C6 C7 178.2(7) . . . . ?
C8 C10 C21 C23 1.7(14) . . . . ?
C8 C20 C22 C23 -1.8(15) . . . . ?
C9 N1 C5 C3 -0.4(8) . . . . ?
C9 N1 C5 C6 -179.3(6) . . . . ?
C9 N1 C10 C8 175.4(7) . . . . ?
C9 N1 C10 C21 -3.0(13) . . . . ?
C9 C4 C13 C19 -3.1(12) . . . . ?
C9 C12 C17 C19 -2.7(14) . . . . ?
C10 N1 C5 C3 177.7(6) . . . . ?
C10 N1 C5 C6 -1.2(9) . . . . ?
C10 N1 C9 C4 -177.1(7) . . . . ?
C10 N1 C9 C12 3.0(13) . . . . ?
C10 C8 C20 C22 2.5(13) . . . . ?
C10 C21 C23 C22 -0.9(16) . . . . ?
C11 C7 C14 C18 -1.9(13) . . . . ?
C12 C17 C19 C13 2.0(15) . . . . ?
C13 C4 C9 N1 -177.6(7) . . . . ?
C13 C4 C9 C12 2.4(11) . . . . ?
C14 C7 C11 C16 2.4(13) . . . . ?
C16 C15 C18 C14 1.5(14) . . . . ?
C18 C15 C16 C11 -0.9(14) . . . . ?
C20 C8 C10 N1 179.1(7) . . . . ?
C20 C8 C10 C21 -2.4(12) . . . . ?
C20 C22 C23 C21 0.9(16) . . . . ?
